data_7716745
loop_
_publ_author_name
'Brehm, Philipp C.'
'Schnakenburg, Gregor'
'Streubel, Rainer'

_publ_section_title
;
 Facile synthesis of five-membered cyclic RE<sub>2</sub>P-H iron(0)
 complexes.
;
_journal_issue 31
_journal_name_full 'Dalton transactions (Cambridge, England : 2003)'
_journal_page_first 13201
_journal_page_last 13206
_journal_paper_doi 10.1039/d4dt01313a
_journal_volume 53
_journal_year 2024
_chemical_formula_moiety 'C12 H11 Fe N2 O4 P'
_chemical_formula_sum 'C12 H11 Fe N2 O4 P'
_chemical_formula_weight 334.05
_chemical_name_systematic PB-272
_space_group_crystal_system trigonal
_space_group_IT_number 148
_space_group_name_Hall '-R 3'
_space_group_name_H-M_alt 'R -3 :H'
_atom_sites_solution_hydrogens mixed
_atom_sites_solution_primary dual
_audit_creation_date 2022-01-13
_audit_creation_method
;
Olex2 1.2
(compiled 2018.05.29 svn.r3508 for OlexSys, GUI svn.r5506)
;
_audit_update_record
;
2024-04-23 deposited with the CCDC.	2024-07-09 downloaded from the CCDC.
;
_cell_angle_alpha 90
_cell_angle_beta 90
_cell_angle_gamma 120
_cell_formula_units_Z 18
_cell_length_a 19.0115(5)
_cell_length_b 19.0115(5)
_cell_length_c 20.4834(6)
_cell_measurement_reflns_used 9340
_cell_measurement_temperature 123
_cell_measurement_theta_max 28.27
_cell_measurement_theta_min 2.67
_cell_volume 6411.6(3)
_computing_molecular_graphics 'Olex2 (Dolomanov et al., 2009)'
_computing_publication_material 'Olex2 (Dolomanov et al., 2009)'
_computing_structure_refinement 'XL (Sheldrick, 2008)'
_computing_structure_solution 'XT (Sheldrick, 2015)'
_diffrn_ambient_temperature 123
_diffrn_detector 'image plate (34 cm diameter)'
_diffrn_detector_area_resol_mean 6.67
_diffrn_detector_type STOE
_diffrn_measured_fraction_theta_full 0.999
_diffrn_measured_fraction_theta_max 0.999
_diffrn_measurement_device '2-circle goniometer'
_diffrn_measurement_device_type 'STOE IPDS-2T'
_diffrn_measurement_method 'rotation method'
_diffrn_radiation_collimation '0.5 mm diameter, monocapillary'
_diffrn_radiation_monochromator 'plane graphite'
_diffrn_radiation_polarisn_norm 0
_diffrn_radiation_type MoK\a
_diffrn_radiation_wavelength 0.71073
_diffrn_reflns_av_R_equivalents 0.1008
_diffrn_reflns_av_unetI/netI 0.0473
_diffrn_reflns_Laue_measured_fraction_full 0.999
_diffrn_reflns_Laue_measured_fraction_max 0.999
_diffrn_reflns_limit_h_max 22
_diffrn_reflns_limit_h_min -22
_diffrn_reflns_limit_k_max 22
_diffrn_reflns_limit_k_min -22
_diffrn_reflns_limit_l_max 24
_diffrn_reflns_limit_l_min -24
_diffrn_reflns_number 20708
_diffrn_reflns_point_group_measured_fraction_full 0.999
_diffrn_reflns_point_group_measured_fraction_max 0.999
_diffrn_reflns_theta_full 25.242
_diffrn_reflns_theta_max 25.250
_diffrn_reflns_theta_min 2.667
_diffrn_source 'sealed X-ray tube, 12 x 0.4 mm long-fine focus'
_diffrn_source_current 40
_diffrn_source_power 2.00
_diffrn_source_voltage 50
_exptl_absorpt_coefficient_mu 1.183
_exptl_absorpt_correction_T_max 0.9091
_exptl_absorpt_correction_T_min 0.6213
_exptl_absorpt_correction_type integration
_exptl_crystal_colour 'clear brownish colourless'
_exptl_crystal_colour_lustre clear
_exptl_crystal_colour_modifier brownish
_exptl_crystal_colour_primary colourless
_exptl_crystal_density_diffrn 1.557
_exptl_crystal_description block
_exptl_crystal_F_000 3060
_exptl_crystal_size_max 0.12
_exptl_crystal_size_mid 0.1
_exptl_crystal_size_min 0.09
_refine_diff_density_max 0.397
_refine_diff_density_min -0.319
_refine_diff_density_rms 0.051
_refine_ls_extinction_method none
_refine_ls_goodness_of_fit_ref 0.940
_refine_ls_hydrogen_treatment mixed
_refine_ls_matrix_type full
_refine_ls_number_parameters 187
_refine_ls_number_reflns 2584
_refine_ls_number_restraints 0
_refine_ls_restrained_S_all 0.940
_refine_ls_R_factor_all 0.0332
_refine_ls_R_factor_gt 0.0236
_refine_ls_shift/su_max 0.002
_refine_ls_shift/su_mean 0.000
_refine_ls_structure_factor_coef Fsqd
_refine_ls_weighting_details 'w=1/[\s^2^(Fo^2^)+(0.0252P)^2^] where P=(Fo^2^+2Fc^2^)/3'
_refine_ls_weighting_scheme calc
_refine_ls_wR_factor_gt 0.0547
_refine_ls_wR_factor_ref 0.0563
_reflns_Friedel_coverage 0.000
_reflns_number_gt 2132
_reflns_number_total 2584
_reflns_threshold_expression 'I > 2\s(I)'
_cod_data_source_file d4dt01313a2.cif
_cod_data_source_block 4c
_cod_depositor_comments 'Adding full bibliography for 7716744--7716746.cif.'
_cod_original_cell_volume 6411.6(4)
_cod_original_sg_symbol_H-M 'R -3'
_cod_database_code 7716745
_shelx_shelxl_version_number 2017/1
_shelx_space_group_comment
;
The symmetry employed for this shelxl refinement is uniquely defined
by the following loop, which should always be used as a source of
symmetry information in preference to the above space-group names.
They are only intended as comments.
;
_shelx_estimated_absorpt_t_max 0.901
_shelx_estimated_absorpt_t_min 0.871
_olex2_refinement_description
;
1. Fixed Uiso
 At 1.2 times of:
  All C(H) groups
 At 1.5 times of:
  All C(H,H,H) groups
2.a Aromatic/amide H refined with riding coordinates:
 C3(H3), C4(H4), C5(H5), C6(H6)
2.b Idealised Me refined as rotating group:
 C7(H7A,H7B,H7C), C8(H8A,H8B,H8C)
;
_olex2_submission_special_instructions 'No special instructions were received'

loop_
_space_group_symop_operation_xyz
'x, y, z'
'-y, x-y, z'
'-x+y, -x, z'
'x+2/3, y+1/3, z+1/3'
'-y+2/3, x-y+1/3, z+1/3'
'-x+y+2/3, -x+1/3, z+1/3'
'x+1/3, y+2/3, z+2/3'
'-y+1/3, x-y+2/3, z+2/3'
'-x+y+1/3, -x+2/3, z+2/3'
'-x, -y, -z'
'y, -x+y, -z'
'x-y, x, -z'
'-x+2/3, -y+1/3, -z+1/3'
'y+2/3, -x+y+1/3, -z+1/3'
'x-y+2/3, x+1/3, -z+1/3'
'-x+1/3, -y+2/3, -z+2/3'
'y+1/3, -x+y+2/3, -z+2/3'
'x-y+1/3, x+2/3, -z+2/3'

loop_
_atom_site_label
_atom_site_type_symbol
_atom_site_fract_x
_atom_site_fract_y
_atom_site_fract_z
_atom_site_U_iso_or_equiv
_atom_site_adp_type
_atom_site_occupancy
_atom_site_site_symmetry_order
_atom_site_calc_flag
_atom_site_refinement_flags_posn
_atom_site_refinement_flags_adp
_atom_site_refinement_flags_occupancy
_atom_site_disorder_assembly
_atom_site_disorder_group
Fe Fe 0.53805(2) 0.69578(2) 0.30522(2) 0.01794(9) Uani 1 1 d . . . . .
P P 0.50729(3) 0.58660(3) 0.36033(2) 0.01668(11) Uani 1 1 d . . . . .
H H 0.4350(12) 0.5552(11) 0.3841(8) 0.016(5) Uiso 1 1 d . . . . .
O1 O 0.58441(10) 0.84078(9) 0.22513(7) 0.0387(4) Uani 1 1 d . . . . .
O2 O 0.69987(9) 0.71441(10) 0.28681(7) 0.0364(4) Uani 1 1 d . . . . .
O3 O 0.50403(14) 0.76646(11) 0.41958(8) 0.0584(5) Uani 1 1 d . . . . .
O4 O 0.38950(10) 0.60071(9) 0.22780(8) 0.0415(4) Uani 1 1 d . . . . .
N1 N 0.50896(9) 0.50764(9) 0.32511(7) 0.0194(3) Uani 1 1 d . . . . .
N2 N 0.56749(9) 0.58893(9) 0.42149(7) 0.0187(3) Uani 1 1 d . . . . .
C1 C 0.53411(10) 0.46809(11) 0.36937(8) 0.0163(4) Uani 1 1 d . . . . .
C2 C 0.56968(10) 0.51651(10) 0.42498(8) 0.0156(4) Uani 1 1 d . . . . .
C3 C 0.60411(11) 0.49225(11) 0.47287(8) 0.0183(4) Uani 1 1 d . . . . .
H3 H 0.628999 0.525223 0.510122 0.022 Uiso 1 1 calc R . . . .
C4 C 0.60138(11) 0.41790(12) 0.46509(8) 0.0213(4) Uani 1 1 d . . . . .
H4 H 0.625001 0.400248 0.497380 0.026 Uiso 1 1 calc R . . . .
C5 C 0.56477(11) 0.36967(12) 0.41107(8) 0.0214(4) Uani 1 1 d . . . . .
H5 H 0.562796 0.318927 0.407111 0.026 Uiso 1 1 calc R . . . .
C6 C 0.53065(11) 0.39453(11) 0.36221(8) 0.0185(4) Uani 1 1 d . . . . .
H6 H 0.505702 0.361450 0.325013 0.022 Uiso 1 1 calc R . . . .
C7 C 0.47308(14) 0.47121(13) 0.26235(8) 0.0284(5) Uani 1 1 d . . . . .
H7A H 0.418502 0.424767 0.269281 0.043 Uiso 1 1 calc GR . . . .
H7B H 0.507011 0.452821 0.240705 0.043 Uiso 1 1 calc GR . . . .
H7C H 0.469620 0.511570 0.234863 0.043 Uiso 1 1 calc GR . . . .
C8 C 0.59884(12) 0.64771(11) 0.47481(8) 0.0215(4) Uani 1 1 d . . . . .
H8A H 0.596427 0.696241 0.462398 0.032 Uiso 1 1 calc GR . . . .
H8B H 0.655285 0.662788 0.483834 0.032 Uiso 1 1 calc GR . . . .
H8C H 0.565840 0.623549 0.513987 0.032 Uiso 1 1 calc GR . . . .
C9 C 0.56630(12) 0.78450(12) 0.25608(9) 0.0256(4) Uani 1 1 d . . . . .
C10 C 0.63622(12) 0.70663(12) 0.29317(8) 0.0231(4) Uani 1 1 d . . . . .
C11 C 0.51777(15) 0.73850(13) 0.37533(10) 0.0339(5) Uani 1 1 d . . . . .
C12 C 0.44798(13) 0.63718(12) 0.25714(9) 0.0266(4) Uani 1 1 d . . . . .

loop_
_atom_site_aniso_label
_atom_site_aniso_U_11
_atom_site_aniso_U_22
_atom_site_aniso_U_33
_atom_site_aniso_U_23
_atom_site_aniso_U_13
_atom_site_aniso_U_12
Fe 0.02072(15) 0.01574(15) 0.01766(13) 0.00255(10) 0.00264(10) 0.00935(12)
P 0.0190(2) 0.0155(2) 0.0154(2) 0.00097(17) 0.00111(17) 0.0085(2)
O1 0.0379(9) 0.0264(8) 0.0439(8) 0.0166(7) -0.0008(7) 0.0102(7)
O2 0.0262(8) 0.0458(10) 0.0401(8) 0.0035(7) 0.0077(6) 0.0201(7)
O3 0.1046(16) 0.0501(11) 0.0420(9) 0.0049(8) 0.0298(10) 0.0549(12)
O4 0.0307(9) 0.0319(9) 0.0530(9) 0.0048(7) -0.0156(8) 0.0090(7)
N1 0.0267(9) 0.0178(8) 0.0154(7) -0.0027(6) -0.0061(6) 0.0125(7)
N2 0.0247(8) 0.0162(8) 0.0146(7) -0.0027(6) -0.0024(6) 0.0099(7)
C1 0.0140(9) 0.0167(9) 0.0148(7) 0.0018(6) 0.0013(6) 0.0051(7)
C2 0.0136(8) 0.0142(9) 0.0156(7) 0.0004(6) 0.0028(6) 0.0044(7)
C3 0.0152(9) 0.0207(9) 0.0159(7) -0.0007(7) 0.0001(7) 0.0065(8)
C4 0.0190(9) 0.0251(10) 0.0203(8) 0.0042(7) -0.0005(7) 0.0114(8)
C5 0.0224(10) 0.0184(9) 0.0254(9) 0.0021(7) 0.0018(7) 0.0116(8)
C6 0.0172(9) 0.0183(9) 0.0176(8) -0.0017(7) 0.0003(7) 0.0070(8)
C7 0.0442(13) 0.0278(11) 0.0174(9) -0.0061(8) -0.0111(8) 0.0213(10)
C8 0.0235(10) 0.0170(9) 0.0192(8) -0.0048(7) -0.0006(7) 0.0065(8)
C9 0.0224(10) 0.0246(11) 0.0273(9) -0.0005(8) -0.0018(8) 0.0099(9)
C10 0.0297(12) 0.0209(10) 0.0176(8) 0.0021(7) 0.0033(8) 0.0120(9)
C11 0.0505(14) 0.0261(11) 0.0327(10) 0.0084(9) 0.0125(10) 0.0249(11)
C12 0.0280(11) 0.0199(10) 0.0323(10) 0.0091(8) 0.0021(9) 0.0122(9)

loop_
_atom_type_symbol
_atom_type_description
_atom_type_scat_dispersion_real
_atom_type_scat_dispersion_imag
_atom_type_scat_source
C C 0.0033 0.0016 'International Tables Vol C Tables 4.2.6.8 and 6.1.1.4'
H H 0.0000 0.0000 'International Tables Vol C Tables 4.2.6.8 and 6.1.1.4'
Fe Fe 0.3463 0.8444 'International Tables Vol C Tables 4.2.6.8 and 6.1.1.4'
N N 0.0061 0.0033 'International Tables Vol C Tables 4.2.6.8 and 6.1.1.4'
O O 0.0106 0.0060 'International Tables Vol C Tables 4.2.6.8 and 6.1.1.4'
P P 0.1023 0.0942 'International Tables Vol C Tables 4.2.6.8 and 6.1.1.4'

loop_
_geom_angle_atom_site_label_1
_geom_angle_atom_site_label_2
_geom_angle_atom_site_label_3
_geom_angle
_geom_angle_site_symmetry_1
_geom_angle_site_symmetry_3
_geom_angle_publ_flag
C9 Fe P 176.71(7) . . ?
C10 Fe P 87.06(6) . . ?
C10 Fe C9 90.55(9) . . ?
C10 Fe C12 127.65(9) . . ?
C11 Fe P 90.03(6) . . ?
C11 Fe C9 93.13(9) . . ?
C11 Fe C10 120.60(10) . . ?
C11 Fe C12 111.53(10) . . ?
C12 Fe P 88.54(6) . . ?
C12 Fe C9 91.13(8) . . ?
N1 P Fe 120.98(5) . . ?
N1 P N2 91.54(7) . . ?
N2 P Fe 120.50(6) . . ?
C1 N1 P 111.37(11) . . ?
C1 N1 C7 121.22(15) . . ?
C7 N1 P 126.14(13) . . ?
C2 N2 P 111.49(11) . . ?
C2 N2 C8 120.88(14) . . ?
C8 N2 P 126.11(12) . . ?
N1 C1 C2 110.67(15) . . ?
C6 C1 N1 128.27(15) . . ?
C6 C1 C2 120.99(16) . . ?
N2 C2 C1 111.18(15) . . ?
C3 C2 N2 128.10(15) . . ?
C3 C2 C1 120.65(16) . . ?
C2 C3 C4 118.23(16) . . ?
C5 C4 C3 120.92(16) . . ?
C4 C5 C6 120.92(17) . . ?
C1 C6 C5 118.26(16) . . ?
O1 C9 Fe 179.8(2) . . ?
O2 C10 Fe 178.44(17) . . ?
O3 C11 Fe 178.7(2) . . ?
O4 C12 Fe 177.9(2) . . ?

loop_
_geom_bond_atom_site_label_1
_geom_bond_atom_site_label_2
_geom_bond_distance
_geom_bond_site_symmetry_2
_geom_bond_publ_flag
Fe P 2.1704(5) . ?
Fe C9 1.800(2) . ?
Fe C10 1.789(2) . ?
Fe C11 1.784(2) . ?
Fe C12 1.799(2) . ?
P N1 1.6800(15) . ?
P N2 1.6824(15) . ?
O1 C9 1.139(2) . ?
O2 C10 1.151(2) . ?
O3 C11 1.145(2) . ?
O4 C12 1.143(3) . ?
N1 C1 1.405(2) . ?
N1 C7 1.458(2) . ?
N2 C2 1.400(2) . ?
N2 C8 1.460(2) . ?
C1 C2 1.407(2) . ?
C1 C6 1.375(3) . ?
C2 C3 1.380(2) . ?
C3 C4 1.397(3) . ?
C4 C5 1.383(3) . ?
C5 C6 1.397(3) . ?
